data_1501875
loop_
_publ_author_name
'Chai, David I.'
'Hoffmeister, Laura'
'Lautens, Mark'

_publ_section_title
;
 Synthesis of 2-oxazolones and \a-aminoketones via palladium-catalyzed
 reaction of \b,\b-dibromoenamides.
;
_journal_issue 1
_journal_name_full 'Organic letters'
_journal_page_first 106
_journal_page_last 109
_journal_paper_doi 10.1021/ol102634c
_journal_volume 13
_journal_year 2011
_chemical_formula_moiety 'C20 H23 N O2'
_chemical_formula_sum 'C20 H23 N O2'
_chemical_formula_weight 309.39
_chemical_name_systematic
; 
 ? 
;
_space_group_IT_number 14
_symmetry_cell_setting monoclinic
_symmetry_space_group_name_Hall '-P 2ybc'
_symmetry_space_group_name_H-M 'P 1 21/c 1'
_atom_sites_solution_hydrogens geom
_atom_sites_solution_primary direct
_atom_sites_solution_secondary difmap
_audit_creation_method SHELXL-97
_cell_angle_alpha 90.00
_cell_angle_beta 93.537(3)
_cell_angle_gamma 90.00
_cell_formula_units_Z 4
_cell_length_a 15.2230(7)
_cell_length_b 9.7311(4)
_cell_length_c 11.8244(11)
_cell_measurement_reflns_used 4285
_cell_measurement_temperature 150(1)
_cell_measurement_theta_max 27.5
_cell_measurement_theta_min 2.6
_cell_volume 1748.3(2)
_computing_cell_refinement 'Denzo-SMN (Otwinowski & Minor, 1997)'
_computing_data_collection 'Collect (Nonius B.V., 1997-2002)'
_computing_data_reduction Denzo-SMN
_computing_molecular_graphics 'PLATON (Spek, 2009)'
_computing_publication_material 'SHELXTL V6.1'
_computing_structure_refinement 'SHELXTL V6.1 (Sheldrick, 2008)'
_computing_structure_solution 'SIR-92 (Altomare et al., 1994)'
_diffrn_ambient_temperature 150(1)
_diffrn_detector_area_resol_mean 9
_diffrn_measured_fraction_theta_full 0.993
_diffrn_measured_fraction_theta_max 0.993
_diffrn_measurement_device_type 'Nonius KappaCCD'
_diffrn_measurement_method '\f scans and \w scans with \k offsets'
_diffrn_radiation_monochromator graphite
_diffrn_radiation_source 'fine-focus sealed tube'
_diffrn_radiation_type MoK\a
_diffrn_radiation_wavelength 0.71073
_diffrn_reflns_av_R_equivalents 0.0696
_diffrn_reflns_av_sigmaI/netI 0.0934
_diffrn_reflns_limit_h_max 19
_diffrn_reflns_limit_h_min -19
_diffrn_reflns_limit_k_max 12
_diffrn_reflns_limit_k_min -12
_diffrn_reflns_limit_l_max 15
_diffrn_reflns_limit_l_min -15
_diffrn_reflns_number 11051
_diffrn_reflns_theta_full 27.42
_diffrn_reflns_theta_max 27.42
_diffrn_reflns_theta_min 2.68
_exptl_absorpt_coefficient_mu 0.075
_exptl_absorpt_correction_T_max 1.004
_exptl_absorpt_correction_T_min 0.730
_exptl_absorpt_correction_type multi-scan
_exptl_absorpt_process_details
;
multi-scan from symmetry-related measurements 
 Sortav (Blessing 1995)
;
_exptl_crystal_colour colourless
_exptl_crystal_density_diffrn 1.175
_exptl_crystal_density_method 'not measured'
_exptl_crystal_description needle
_exptl_crystal_F_000 664
_exptl_crystal_size_max 0.60
_exptl_crystal_size_mid 0.30
_exptl_crystal_size_min 0.20
_refine_diff_density_max 0.183
_refine_diff_density_min -0.198
_refine_diff_density_rms 0.045
_refine_ls_extinction_method none
_refine_ls_goodness_of_fit_ref 1.006
_refine_ls_hydrogen_treatment constr
_refine_ls_matrix_type full
_refine_ls_number_parameters 211
_refine_ls_number_reflns 3960
_refine_ls_number_restraints 0
_refine_ls_restrained_S_all 1.006
_refine_ls_R_factor_all 0.1478
_refine_ls_R_factor_gt 0.0579
_refine_ls_shift/su_max 0.000
_refine_ls_shift/su_mean 0.000
_refine_ls_structure_factor_coef Fsqd
_refine_ls_weighting_details 'calc w=1/[\s^2^(Fo^2^)+(0.0825P)^2^] where P=(Fo^2^+2Fc^2^)/3'
_refine_ls_weighting_scheme calc
_refine_ls_wR_factor_gt 0.1293
_refine_ls_wR_factor_ref 0.1720
_reflns_number_gt 1905
_reflns_number_total 3960
_reflns_threshold_expression I>2\s(I)
_cod_data_source_file ol102634c_si_003.cif
_cod_data_source_block k10163a
_cod_depositor_comments
;
The following automatic conversions were performed:

'_symmetry_cell_setting' value 'Monoclinic' changed to 'monoclinic'
according to /home/saulius/struct/CIF-dictionaries/cif_core.dic
dictionary named 'cif_core.dic' version 2.4.1 from 2010-06-29.

Automatic conversion script
Id: cif_fix_values 1715 2011-07-08 13:25:40Z adriana 
;
_cod_original_sg_symbol_H-M 'P 21/c'
_cod_database_code 1501875

loop_
_symmetry_equiv_pos_as_xyz
'x, y, z'
'-x, y+1/2, -z+1/2'
'-x, -y, -z'
'x, -y-1/2, z-1/2'

loop_
_atom_site_label
_atom_site_type_symbol
_atom_site_fract_x
_atom_site_fract_y
_atom_site_fract_z
_atom_site_U_iso_or_equiv
_atom_site_adp_type
_atom_site_occupancy
_atom_site_symmetry_multiplicity
_atom_site_calc_flag
_atom_site_refinement_flags
O1 O 0.35500(11) 0.16849(15) 0.57982(14) 0.0539(5) Uani 1 1 d .
O2 O 0.17880(11) 0.28787(16) 0.43789(12) 0.0574(5) Uani 1 1 d .
N1 N 0.23198(11) 0.36596(16) 0.60523(14) 0.0380(5) Uani 1 1 d .
C1 C 0.31112(15) 0.4002(2) 0.54790(19) 0.0464(6) Uani 1 1 d .
H1A H 0.3459 0.4684 0.5938 0.056 Uiso 1 1 calc R
H1B H 0.2940 0.4428 0.4737 0.056 Uiso 1 1 calc R
C2 C 0.36781(14) 0.2749(2) 0.52927(18) 0.0398(6) Uani 1 1 d .
C3 C 0.43935(14) 0.2850(2) 0.44939(17) 0.0386(5) Uani 1 1 d .
C4 C 0.44288(16) 0.3860(2) 0.3675(2) 0.0508(6) Uani 1 1 d .
H4A H 0.4004 0.4576 0.3635 0.061 Uiso 1 1 calc R
C5 C 0.50817(17) 0.3826(3) 0.2916(2) 0.0598(7) Uani 1 1 d .
H5A H 0.5098 0.4520 0.2352 0.072 Uiso 1 1 calc R
C6 C 0.57077(16) 0.2810(2) 0.2960(2) 0.0517(6) Uani 1 1 d .
H6A H 0.6147 0.2793 0.2424 0.062 Uiso 1 1 calc R
C7 C 0.56938(16) 0.1820(2) 0.3782(2) 0.0537(7) Uani 1 1 d .
H7A H 0.6131 0.1123 0.3827 0.064 Uiso 1 1 calc R
C8 C 0.50440(16) 0.1839(2) 0.4544(2) 0.0506(6) Uani 1 1 d .
H8A H 0.5039 0.1150 0.5113 0.061 Uiso 1 1 calc R
C9 C 0.16707(16) 0.3037(2) 0.53956(18) 0.0412(6) Uani 1 1 d .
C10 C 0.08162(16) 0.2540(2) 0.58812(18) 0.0431(6) Uani 1 1 d .
C11 C 0.01802(18) 0.2113(3) 0.4875(2) 0.0625(7) Uani 1 1 d .
H11A H 0.0081 0.2895 0.4361 0.094 Uiso 1 1 calc R
H11B H -0.0382 0.1820 0.5159 0.094 Uiso 1 1 calc R
H11C H 0.0438 0.1351 0.4466 0.094 Uiso 1 1 calc R
C12 C 0.03555(16) 0.3661(2) 0.6542(2) 0.0567(7) Uani 1 1 d .
H12A H 0.0730 0.3922 0.7211 0.085 Uiso 1 1 calc R
H12B H -0.0207 0.3309 0.6781 0.085 Uiso 1 1 calc R
H12C H 0.0249 0.4467 0.6056 0.085 Uiso 1 1 calc R
C13 C 0.10042(18) 0.1250(2) 0.6612(2) 0.0612(7) Uani 1 1 d .
H13A H 0.1356 0.1506 0.7301 0.092 Uiso 1 1 calc R
H13B H 0.1329 0.0580 0.6181 0.092 Uiso 1 1 calc R
H13C H 0.0447 0.0845 0.6817 0.092 Uiso 1 1 calc R
C14 C 0.23867(15) 0.3837(2) 0.72811(17) 0.0406(6) Uani 1 1 d .
H14A H 0.2964 0.3482 0.7584 0.049 Uiso 1 1 calc R
H14B H 0.1923 0.3283 0.7615 0.049 Uiso 1 1 calc R
C15 C 0.22946(13) 0.5321(2) 0.76490(16) 0.0360(5) Uani 1 1 d .
C16 C 0.25418(14) 0.5695(2) 0.87593(18) 0.0446(6) Uani 1 1 d .
H16A H 0.2771 0.5019 0.9277 0.053 Uiso 1 1 calc R
C17 C 0.24570(15) 0.7038(2) 0.9116(2) 0.0508(6) Uani 1 1 d .
H17A H 0.2632 0.7281 0.9875 0.061 Uiso 1 1 calc R
C18 C 0.21194(15) 0.8027(2) 0.8378(2) 0.0504(6) Uani 1 1 d .
H18A H 0.2058 0.8948 0.8626 0.060 Uiso 1 1 calc R
C19 C 0.18709(15) 0.7670(2) 0.7274(2) 0.0461(6) Uani 1 1 d .
H19A H 0.1641 0.8349 0.6760 0.055 Uiso 1 1 calc R
C20 C 0.19554(14) 0.63263(19) 0.69137(18) 0.0388(5) Uani 1 1 d .
H20A H 0.1779 0.6089 0.6154 0.047 Uiso 1 1 calc R

loop_
_atom_site_aniso_label
_atom_site_aniso_U_11
_atom_site_aniso_U_22
_atom_site_aniso_U_33
_atom_site_aniso_U_23
_atom_site_aniso_U_13
_atom_site_aniso_U_12
O1 0.0624(11) 0.0449(9) 0.0549(11) 0.0119(8) 0.0085(8) 0.0056(8)
O2 0.0781(12) 0.0676(11) 0.0267(9) -0.0056(7) 0.0056(8) 0.0100(9)
N1 0.0493(12) 0.0375(10) 0.0277(10) -0.0023(7) 0.0074(9) -0.0006(8)
C1 0.0584(15) 0.0384(12) 0.0439(14) -0.0001(10) 0.0156(12) 0.0020(11)
C2 0.0494(14) 0.0352(12) 0.0339(13) 0.0002(9) -0.0047(11) 0.0014(10)
C3 0.0413(13) 0.0393(12) 0.0346(13) -0.0045(9) -0.0022(10) -0.0008(10)
C4 0.0547(16) 0.0506(14) 0.0480(15) 0.0094(11) 0.0097(12) 0.0087(12)
C5 0.0580(17) 0.0669(17) 0.0555(17) 0.0153(13) 0.0121(14) 0.0058(14)
C6 0.0425(14) 0.0600(15) 0.0528(16) -0.0059(12) 0.0053(12) 0.0000(12)
C7 0.0477(15) 0.0468(14) 0.0665(18) -0.0085(12) 0.0032(13) 0.0069(12)
C8 0.0553(16) 0.0411(13) 0.0553(16) 0.0020(10) 0.0024(13) 0.0072(12)
C9 0.0620(16) 0.0338(11) 0.0278(13) 0.0003(9) 0.0020(11) 0.0107(11)
C10 0.0593(15) 0.0364(11) 0.0334(13) -0.0015(9) 0.0005(11) -0.0032(11)
C11 0.0747(19) 0.0575(16) 0.0533(16) -0.0038(12) -0.0118(14) -0.0097(13)
C12 0.0555(16) 0.0572(15) 0.0586(17) -0.0074(12) 0.0130(13) -0.0072(12)
C13 0.096(2) 0.0391(13) 0.0473(15) 0.0030(10) -0.0046(14) -0.0148(13)
C14 0.0560(14) 0.0374(12) 0.0282(12) 0.0006(9) 0.0003(10) 0.0010(10)
C15 0.0409(13) 0.0370(11) 0.0304(12) -0.0014(9) 0.0046(10) -0.0024(10)
C16 0.0527(15) 0.0489(14) 0.0318(12) -0.0007(10) 0.0001(11) 0.0039(11)
C17 0.0531(15) 0.0606(15) 0.0383(14) -0.0174(12) -0.0007(12) 0.0024(12)
C18 0.0463(14) 0.0422(13) 0.0624(17) -0.0167(12) 0.0017(12) 0.0024(11)
C19 0.0496(14) 0.0353(12) 0.0530(16) -0.0024(10) -0.0003(12) 0.0038(11)
C20 0.0457(13) 0.0369(12) 0.0336(12) -0.0004(9) 0.0004(10) -0.0008(10)

loop_
_atom_type_symbol
_atom_type_description
_atom_type_scat_dispersion_real
_atom_type_scat_dispersion_imag
_atom_type_scat_source
C C 0.0033 0.0016 'International Tables Vol C Tables 4.2.6.8 and 6.1.1.4'
H H 0.0000 0.0000 'International Tables Vol C Tables 4.2.6.8 and 6.1.1.4'
N N 0.0061 0.0033 'International Tables Vol C Tables 4.2.6.8 and 6.1.1.4'
O O 0.0106 0.0060 'International Tables Vol C Tables 4.2.6.8 and 6.1.1.4'

loop_
_geom_angle_atom_site_label_1
_geom_angle_atom_site_label_2
_geom_angle_atom_site_label_3
_geom_angle
C9 N1 C1 115.37(17)
C9 N1 C14 128.61(18)
C1 N1 C14 115.27(17)
N1 C1 C2 112.17(18)
O1 C2 C3 120.92(19)
O1 C2 C1 120.2(2)
C3 C2 C1 118.93(18)
C4 C3 C8 118.2(2)
C4 C3 C2 123.6(2)
C8 C3 C2 118.15(19)
C5 C4 C3 119.9(2)
C6 C5 C4 121.2(2)
C7 C6 C5 119.5(2)
C6 C7 C8 119.9(2)
C7 C8 C3 121.2(2)
O2 C9 N1 117.9(2)
O2 C9 C10 120.1(2)
N1 C9 C10 122.00(18)
C9 C10 C12 113.07(17)
C9 C10 C13 109.53(19)
C12 C10 C13 111.60(19)
C9 C10 C11 107.62(19)
C12 C10 C11 107.4(2)
C13 C10 C11 107.36(18)
N1 C14 C15 113.33(16)
C20 C15 C16 118.38(19)
C20 C15 C14 121.94(18)
C16 C15 C14 119.67(18)
C17 C16 C15 120.7(2)
C18 C17 C16 120.3(2)
C17 C18 C19 119.6(2)
C18 C19 C20 120.2(2)
C19 C20 C15 120.8(2)

loop_
_geom_bond_atom_site_label_1
_geom_bond_atom_site_label_2
_geom_bond_distance
O1 C2 1.217(2)
O2 C9 1.236(2)
N1 C9 1.361(3)
N1 C1 1.457(3)
N1 C14 1.461(3)
C1 C2 1.518(3)
C2 C3 1.488(3)
C3 C4 1.383(3)
C3 C8 1.395(3)
C4 C5 1.380(3)
C5 C6 1.372(3)
C6 C7 1.369(3)
C7 C8 1.379(3)
C9 C10 1.532(3)
C10 C12 1.536(3)
C10 C13 1.540(3)
C10 C11 1.544(3)
C14 C15 1.516(3)
C15 C20 1.387(3)
C15 C16 1.392(3)
C16 C17 1.383(3)
C17 C18 1.377(3)
C18 C19 1.381(3)
C19 C20 1.383(3)
